data_4082016
loop_
_publ_author_name
'Wang, Xiufang'
'Peng, Weijie'
'Cui, Peng'
'Leng, Xuebing'
'Xia, Wei'
'Chen, Yaofeng'

_publ_section_title
;
 Synthesis and Catalytic Activity of Amido-Boratabenzene Complexes of
 Rare-Earth Metals and Zirconium and Chromium
;
_journal_issue 21
_journal_name_full Organometallics
_journal_page_first 6166
_journal_paper_doi 10.1021/om400893c
_journal_volume 32
_journal_year 2013
_chemical_formula_sum 'C21 H44 B Lu N2 Si2'
_chemical_formula_weight 566.54
_chemical_name_systematic
; 
 ? 
;
_space_group_IT_number 61
_symmetry_cell_setting orthorhombic
_symmetry_space_group_name_Hall '-P 2ac 2ab'
_symmetry_space_group_name_H-M 'P b c a'
_atom_sites_solution_hydrogens geom
_atom_sites_solution_primary direct
_atom_sites_solution_secondary difmap
_audit_creation_method SHELXL-97
_cell_angle_alpha 90.00
_cell_angle_beta 90.00
_cell_angle_gamma 90.00
_cell_formula_units_Z 8
_cell_length_a 10.3993(10)
_cell_length_b 18.3187(17)
_cell_length_c 28.328(3)
_cell_measurement_reflns_used 9768
_cell_measurement_temperature 133(2)
_cell_measurement_theta_max 30.51
_cell_measurement_theta_min 2.22
_cell_volume 5396.5(9)
_computing_cell_refinement 'Bruker SAINT'
_computing_data_collection 'Bruker APEX2'
_computing_data_reduction 'Bruker SAINT'
_computing_molecular_graphics 'Bruker SHELXTL'
_computing_publication_material 'Bruker SHELXTL'
_computing_structure_refinement 'SHELXL-97 (Sheldrick, 2008)'
_computing_structure_solution 'SHELXS-97 (Sheldrick, 2008)'
_diffrn_ambient_temperature 133(2)
_diffrn_measured_fraction_theta_full 0.998
_diffrn_measured_fraction_theta_max 0.998
_diffrn_measurement_device_type 'Bruker APEX-II CCD'
_diffrn_measurement_method '\f and \w scans'
_diffrn_radiation_monochromator graphite
_diffrn_radiation_source 'fine-focus sealed tube'
_diffrn_radiation_type MoK\a
_diffrn_radiation_wavelength 0.71073
_diffrn_reflns_av_R_equivalents 0.0228
_diffrn_reflns_av_sigmaI/netI 0.0151
_diffrn_reflns_limit_h_max 12
_diffrn_reflns_limit_h_min -12
_diffrn_reflns_limit_k_max 22
_diffrn_reflns_limit_k_min -22
_diffrn_reflns_limit_l_max 34
_diffrn_reflns_limit_l_min -24
_diffrn_reflns_number 36240
_diffrn_reflns_theta_full 25.99
_diffrn_reflns_theta_max 25.99
_diffrn_reflns_theta_min 2.22
_exptl_absorpt_coefficient_mu 3.756
_exptl_absorpt_correction_T_max 0.4194
_exptl_absorpt_correction_T_min 0.3532
_exptl_absorpt_correction_type multi-scan
_exptl_absorpt_process_details sadabs
_exptl_crystal_colour colourless
_exptl_crystal_density_diffrn 1.395
_exptl_crystal_density_method 'not measured'
_exptl_crystal_description block
_exptl_crystal_F_000 2304
_exptl_crystal_size_max 0.35
_exptl_crystal_size_mid 0.30
_exptl_crystal_size_min 0.28
_refine_diff_density_max 1.339
_refine_diff_density_min -1.462
_refine_diff_density_rms 0.103
_refine_ls_extinction_coef 0.00056(8)
_refine_ls_extinction_expression Fc^*^=kFc[1+0.001xFc^2^\l^3^/sin(2\q)]^-1/4^
_refine_ls_extinction_method SHELXL
_refine_ls_goodness_of_fit_ref 1.027
_refine_ls_hydrogen_treatment constr
_refine_ls_matrix_type full
_refine_ls_number_parameters 256
_refine_ls_number_reflns 5291
_refine_ls_number_restraints 0
_refine_ls_restrained_S_all 1.027
_refine_ls_R_factor_all 0.0311
_refine_ls_R_factor_gt 0.0275
_refine_ls_shift/su_max 0.004
_refine_ls_shift/su_mean 0.000
_refine_ls_structure_factor_coef Fsqd
_refine_ls_weighting_details 'calc w=1/[\s^2^(Fo^2^)+(0.0860P)^2^+11.7900P] where P=(Fo^2^+2Fc^2^)/3'
_refine_ls_weighting_scheme calc
_refine_ls_wR_factor_gt 0.1125
_refine_ls_wR_factor_ref 0.1181
_reflns_number_gt 4821
_reflns_number_total 5291
_reflns_threshold_expression >2sigma(I)
_cod_data_source_file om400893c_si_002.cif
_cod_data_source_block mo_dm11522_0m
_cod_depositor_comments
;
The following automatic conversions were performed:

'_symmetry_cell_setting' value 'Orthorhombic' changed to
'orthorhombic' according to
/home/saulius/struct/CIF-dictionaries/cif_core.dic dictionary named
'cif_core.dic' version 2.4.2 from 2011-04-26.

Automatic conversion script
Id: cif_fix_values 1891 2012-01-12 08:04:46Z andrius 
;
_cod_original_cell_volume 5396.6(9)
_cod_original_sg_symbol_H-M Pbca
_cod_database_code 4082016

loop_
_symmetry_equiv_pos_as_xyz
'x, y, z'
'x+1/2, -y+1/2, -z'
'-x, y+1/2, -z+1/2'
'-x+1/2, -y, z+1/2'
'-x, -y, -z'
'-x-1/2, y-1/2, z'
'x, -y-1/2, z-1/2'
'x-1/2, y, -z-1/2'

loop_
_atom_site_label
_atom_site_type_symbol
_atom_site_fract_x
_atom_site_fract_y
_atom_site_fract_z
_atom_site_U_iso_or_equiv
_atom_site_adp_type
_atom_site_occupancy
_atom_site_symmetry_multiplicity
_atom_site_calc_flag
_atom_site_refinement_flags
Lu1 Lu 0.368442(16) 0.234822(9) 0.623810(5) 0.01423(12) Uani 1 1 d .
Si1 Si -0.00231(13) 0.23442(6) 0.62324(4) 0.0194(3) Uani 1 1 d .
Si2 Si 0.50888(11) 0.42098(7) 0.59344(4) 0.0228(3) Uani 1 1 d .
N1 N 0.4931(3) 0.06333(19) 0.65663(12) 0.0182(7) Uani 1 1 d .
N2 N 0.4208(3) 0.12249(18) 0.58987(11) 0.0176(7) Uani 1 1 d .
B1 B 0.4650(4) 0.1342(3) 0.68284(15) 0.0193(9) Uani 1 1 d .
C1 C 0.5594(4) 0.1955(2) 0.68300(14) 0.0209(8) Uani 1 1 d .
H1 H 0.6479 0.1875 0.6703 0.025 Uiso 1 1 calc R
C2 C 0.5248(4) 0.2641(2) 0.69932(15) 0.0258(10) Uani 1 1 d .
H2 H 0.5881 0.3050 0.6971 0.031 Uiso 1 1 calc R
C3 C 0.3996(5) 0.2788(3) 0.71507(16) 0.0274(10) Uani 1 1 d .
H3 H 0.3755 0.3297 0.7244 0.033 Uiso 1 1 calc R
C4 C 0.3069(4) 0.2224(2) 0.71753(14) 0.0257(10) Uani 1 1 d .
H4 H 0.2175 0.2344 0.7280 0.031 Uiso 1 1 calc R
C5 C 0.3332(4) 0.1526(2) 0.70127(14) 0.0215(8) Uani 1 1 d .
H5 H 0.2644 0.1145 0.7017 0.026 Uiso 1 1 calc R
C6 C 0.4673(4) 0.0633(2) 0.61022(14) 0.0193(8) Uani 1 1 d .
C7 C 0.4974(5) -0.0060(3) 0.58305(16) 0.0296(10) Uani 1 1 d .
H7A H 0.4615 -0.0025 0.5511 0.044 Uiso 1 1 calc R
H7B H 0.4593 -0.0480 0.5994 0.044 Uiso 1 1 calc R
H7C H 0.5908 -0.0125 0.5811 0.044 Uiso 1 1 calc R
C8 C 0.5340(4) -0.0016(2) 0.68363(15) 0.0232(9) Uani 1 1 d .
H8 H 0.5806 -0.0353 0.6618 0.028 Uiso 1 1 calc R
C9 C 0.6258(4) 0.0208(3) 0.7233(2) 0.0358(13) Uani 1 1 d .
H9A H 0.7009 0.0455 0.7097 0.054 Uiso 1 1 calc R
H9B H 0.6539 -0.0227 0.7405 0.054 Uiso 1 1 calc R
H9C H 0.5816 0.0541 0.7449 0.054 Uiso 1 1 calc R
C10 C 0.4185(5) -0.0415(3) 0.70364(16) 0.0318(11) Uani 1 1 d .
H10A H 0.3735 -0.0098 0.7261 0.048 Uiso 1 1 calc R
H10B H 0.4472 -0.0859 0.7199 0.048 Uiso 1 1 calc R
H10C H 0.3600 -0.0548 0.6779 0.048 Uiso 1 1 calc R
C11 C 0.4049(4) 0.1232(2) 0.53764(14) 0.0218(8) Uani 1 1 d .
H11 H 0.3744 0.0739 0.5274 0.026 Uiso 1 1 calc R
C12 C 0.3023(4) 0.1791(3) 0.52464(15) 0.0266(9) Uani 1 1 d .
H12A H 0.2214 0.1666 0.5404 0.040 Uiso 1 1 calc R
H12B H 0.2894 0.1790 0.4904 0.040 Uiso 1 1 calc R
H12C H 0.3302 0.2278 0.5348 0.040 Uiso 1 1 calc R
C13 C 0.5313(5) 0.1390(3) 0.51321(15) 0.0307(10) Uani 1 1 d .
H13A H 0.5654 0.1859 0.5244 0.046 Uiso 1 1 calc R
H13B H 0.5176 0.1414 0.4790 0.046 Uiso 1 1 calc R
H13C H 0.5929 0.1001 0.5204 0.046 Uiso 1 1 calc R
C14 C 0.1571(5) 0.2787(2) 0.61819(15) 0.0178(8) Uani 1 1 d .
H14A H 0.1538 0.3187 0.6417 0.021 Uiso 1 1 calc R
H14B H 0.1544 0.3029 0.5870 0.021 Uiso 1 1 calc R
C15 C -0.0125(4) 0.1661(2) 0.67273(16) 0.0277(10) Uani 1 1 d .
H15A H 0.0447 0.1249 0.6660 0.042 Uiso 1 1 calc R
H15B H -0.1011 0.1485 0.6756 0.042 Uiso 1 1 calc R
H15C H 0.0137 0.1894 0.7024 0.042 Uiso 1 1 calc R
C16 C -0.0471(5) 0.1837(3) 0.56792(17) 0.0327(10) Uani 1 1 d .
H16A H -0.0319 0.2150 0.5404 0.049 Uiso 1 1 calc R
H16B H -0.1382 0.1702 0.5692 0.049 Uiso 1 1 calc R
H16C H 0.0055 0.1395 0.5653 0.049 Uiso 1 1 calc R
C17 C -0.1321(4) 0.3040(3) 0.6346(2) 0.0359(12) Uani 1 1 d .
H17A H -0.1186 0.3263 0.6657 0.054 Uiso 1 1 calc R
H17B H -0.2163 0.2800 0.6339 0.054 Uiso 1 1 calc R
H17C H -0.1289 0.3418 0.6102 0.054 Uiso 1 1 calc R
C18 C 0.4974(4) 0.3211(2) 0.58590(14) 0.0212(8) Uani 1 1 d .
H18A H 0.5864 0.3033 0.5906 0.025 Uiso 1 1 calc R
H18B H 0.4791 0.3143 0.5519 0.025 Uiso 1 1 calc R
C19 C 0.5671(7) 0.4470(3) 0.65386(19) 0.0488(15) Uani 1 1 d .
H19A H 0.5016 0.4342 0.6773 0.073 Uiso 1 1 calc R
H19B H 0.5831 0.4997 0.6549 0.073 Uiso 1 1 calc R
H19C H 0.6469 0.4208 0.6609 0.073 Uiso 1 1 calc R
C20 C 0.6246(4) 0.4634(3) 0.5506(2) 0.0378(13) Uani 1 1 d .
H20A H 0.7101 0.4418 0.5550 0.057 Uiso 1 1 calc R
H20B H 0.6291 0.5161 0.5562 0.057 Uiso 1 1 calc R
H20C H 0.5951 0.4543 0.5183 0.057 Uiso 1 1 calc R
C21 C 0.3490(5) 0.4652(3) 0.5840(2) 0.0460(15) Uani 1 1 d .
H21A H 0.3158 0.4516 0.5528 0.069 Uiso 1 1 calc R
H21B H 0.3586 0.5184 0.5857 0.069 Uiso 1 1 calc R
H21C H 0.2889 0.4488 0.6084 0.069 Uiso 1 1 calc R

loop_
_atom_site_aniso_label
_atom_site_aniso_U_11
_atom_site_aniso_U_22
_atom_site_aniso_U_33
_atom_site_aniso_U_23
_atom_site_aniso_U_13
_atom_site_aniso_U_12
Lu1 0.01455(16) 0.01559(16) 0.01254(15) -0.00064(6) -0.00058(5) 0.00055(5)
Si1 0.0170(7) 0.0169(7) 0.0243(7) 0.0009(4) -0.0014(4) -0.0008(4)
Si2 0.0248(6) 0.0163(6) 0.0272(6) 0.0004(5) 0.0020(5) 0.0021(5)
N1 0.0201(16) 0.0155(17) 0.0190(17) 0.0017(14) -0.0009(13) -0.0002(13)
N2 0.0207(17) 0.0192(17) 0.0128(15) 0.0009(13) 0.0026(12) -0.0015(14)
B1 0.024(2) 0.021(2) 0.012(2) -0.0003(17) -0.0041(17) 0.0046(19)
C1 0.022(2) 0.021(2) 0.0196(19) 0.0018(16) -0.0057(15) 0.0021(17)
C2 0.032(2) 0.025(3) 0.021(2) 0.0010(17) -0.0105(17) -0.0018(18)
C3 0.044(3) 0.020(2) 0.018(2) -0.0049(17) -0.0024(19) 0.007(2)
C4 0.031(2) 0.033(2) 0.0130(19) -0.0005(17) 0.0037(17) 0.0111(19)
C5 0.0237(19) 0.023(2) 0.018(2) 0.0048(17) -0.0016(16) -0.0004(18)
C6 0.0160(18) 0.022(2) 0.0195(19) -0.0020(17) 0.0036(16) -0.0010(16)
C7 0.034(2) 0.025(2) 0.030(2) -0.0033(19) 0.0028(19) 0.005(2)
C8 0.027(2) 0.016(2) 0.026(2) 0.0026(17) -0.0036(17) 0.0057(17)
C9 0.035(3) 0.025(3) 0.048(3) 0.012(2) -0.016(2) 0.0008(19)
C10 0.038(3) 0.025(2) 0.032(2) 0.011(2) -0.005(2) -0.006(2)
C11 0.035(2) 0.016(2) 0.0144(19) -0.0060(16) -0.0008(17) -0.0040(18)
C12 0.035(2) 0.027(2) 0.018(2) 0.0006(18) -0.0054(17) -0.001(2)
C13 0.043(3) 0.029(2) 0.020(2) -0.0024(19) 0.0098(19) 0.003(2)
C14 0.0171(18) 0.0106(18) 0.026(2) -0.0010(16) -0.0004(16) 0.0004(17)
C15 0.030(2) 0.020(2) 0.032(2) 0.0048(19) 0.0020(18) -0.0029(18)
C16 0.034(2) 0.030(3) 0.033(2) -0.001(2) -0.008(2) -0.006(2)
C17 0.023(3) 0.019(2) 0.066(3) 0.001(3) 0.004(2) -0.0005(17)
C18 0.022(2) 0.020(2) 0.021(2) -0.0029(17) 0.0012(15) -0.0030(17)
C19 0.083(4) 0.018(2) 0.045(3) -0.007(2) -0.011(3) 0.000(3)
C20 0.030(3) 0.020(3) 0.063(4) 0.004(3) 0.010(2) -0.0017(18)
C21 0.033(3) 0.035(3) 0.071(4) 0.026(3) 0.015(2) 0.014(2)

loop_
_atom_type_symbol
_atom_type_description
_atom_type_scat_dispersion_real
_atom_type_scat_dispersion_imag
_atom_type_scat_source
C C 0.0033 0.0016 'International Tables Vol C Tables 4.2.6.8 and 6.1.1.4'
H H 0.0000 0.0000 'International Tables Vol C Tables 4.2.6.8 and 6.1.1.4'
N N 0.0061 0.0033 'International Tables Vol C Tables 4.2.6.8 and 6.1.1.4'
B B 0.0013 0.0007 'International Tables Vol C Tables 4.2.6.8 and 6.1.1.4'
Si Si 0.0817 0.0704 'International Tables Vol C Tables 4.2.6.8 and 6.1.1.4'
Lu Lu -0.4720 5.8584 'International Tables Vol C Tables 4.2.6.8 and 6.1.1.4'

loop_
_geom_angle_atom_site_label_1
_geom_angle_atom_site_label_2
_geom_angle_atom_site_label_3
_geom_angle
C18 Lu1 N2 105.87(12)
C18 Lu1 C14 105.98(16)
N2 Lu1 C14 119.47(13)
C18 Lu1 B1 122.46(14)
N2 Lu1 B1 64.15(12)
C14 Lu1 B1 128.91(16)
C18 Lu1 C5 146.46(14)
N2 Lu1 C5 82.76(12)
C14 Lu1 C5 96.88(15)
B1 Lu1 C5 32.54(13)
C18 Lu1 C1 92.50(14)
N2 Lu1 C1 81.34(12)
C14 Lu1 C1 145.45(14)
B1 Lu1 C1 32.21(13)
C5 Lu1 C1 56.15(13)
C18 Lu1 C3 99.64(15)
N2 Lu1 C3 128.54(12)
C14 Lu1 C3 94.27(15)
B1 Lu1 C3 64.42(14)
C5 Lu1 C3 53.69(14)
C1 Lu1 C3 53.28(13)
C18 Lu1 C2 83.43(14)
N2 Lu1 C2 110.83(12)
C14 Lu1 C2 122.83(14)
B1 Lu1 C2 54.98(13)
C5 Lu1 C2 63.45(13)
C1 Lu1 C2 29.52(13)
C3 Lu1 C2 29.73(14)
C18 Lu1 C4 129.50(14)
N2 Lu1 C4 112.33(12)
C14 Lu1 C4 82.83(14)
B1 Lu1 C4 55.03(13)
C5 Lu1 C4 29.58(13)
C1 Lu1 C4 63.10(13)
C3 Lu1 C4 30.01(14)
C2 Lu1 C4 53.04(14)
C14 Si1 C16 112.0(2)
C14 Si1 C15 113.5(2)
C16 Si1 C15 106.2(2)
C14 Si1 C17 111.0(2)
C16 Si1 C17 107.4(3)
C15 Si1 C17 106.4(2)
C18 Si2 C21 110.8(2)
C18 Si2 C19 112.2(2)
C21 Si2 C19 107.9(3)
C18 Si2 C20 112.1(2)
C21 Si2 C20 107.3(2)
C19 Si2 C20 106.1(3)
C6 N1 C8 124.4(4)
C6 N1 B1 116.1(3)
C8 N1 B1 119.2(3)
C6 N2 C11 118.8(3)
C6 N2 Lu1 129.0(3)
C11 N2 Lu1 112.0(2)
C1 B1 C5 115.4(4)
C1 B1 N1 121.1(4)
C5 B1 N1 122.4(4)
C1 B1 Lu1 74.4(2)
C5 B1 Lu1 73.8(2)
N1 B1 Lu1 110.7(2)
C2 C1 B1 120.9(4)
C2 C1 Lu1 77.0(2)
B1 C1 Lu1 73.4(2)
C2 C1 H1 119.5
B1 C1 H1 119.5
Lu1 C1 H1 119.5
C1 C2 C3 121.4(4)
C1 C2 Lu1 73.5(2)
C3 C2 Lu1 74.6(2)
C1 C2 H2 119.2
C3 C2 H2 119.2
Lu1 C2 H2 119.2
C2 C3 C4 120.5(4)
C2 C3 Lu1 75.6(2)
C4 C3 Lu1 75.5(3)
C2 C3 H3 119.8
C4 C3 H3 119.8
Lu1 C3 H3 119.8
C5 C4 C3 121.5(4)
C5 C4 Lu1 73.0(2)
C3 C4 Lu1 74.5(3)
C5 C4 H4 119.1
C3 C4 H4 119.1
Lu1 C4 H4 119.1
C4 C5 B1 120.2(4)
C4 C5 Lu1 77.4(2)
B1 C5 Lu1 73.6(2)
C4 C5 H5 119.9
B1 C5 H5 119.9
Lu1 C5 H5 119.9
N2 C6 N1 120.1(4)
N2 C6 C7 122.8(4)
N1 C6 C7 117.1(4)
C6 C7 H7A 109.5
C6 C7 H7B 109.5
H7A C7 H7B 109.5
C6 C7 H7C 109.5
H7A C7 H7C 109.5
H7B C7 H7C 109.5
N1 C8 C10 110.7(3)
N1 C8 C9 110.1(4)
C10 C8 C9 110.5(4)
N1 C8 H8 108.5
C10 C8 H8 108.5
C9 C8 H8 108.5
C8 C9 H9A 109.5
C8 C9 H9B 109.5
H9A C9 H9B 109.5
C8 C9 H9C 109.5
H9A C9 H9C 109.5
H9B C9 H9C 109.5
C8 C10 H10A 109.5
C8 C10 H10B 109.5
H10A C10 H10B 109.5
C8 C10 H10C 109.5
H10A C10 H10C 109.5
H10B C10 H10C 109.5
N2 C11 C13 111.1(3)
N2 C11 C12 108.9(3)
C13 C11 C12 111.7(4)
N2 C11 H11 108.4
C13 C11 H11 108.4
C12 C11 H11 108.4
C11 C12 H12A 109.5
C11 C12 H12B 109.5
H12A C12 H12B 109.5
C11 C12 H12C 109.5
H12A C12 H12C 109.5
H12B C12 H12C 109.5
C11 C13 H13A 109.5
C11 C13 H13B 109.5
H13A C13 H13B 109.5
C11 C13 H13C 109.5
H13A C13 H13C 109.5
H13B C13 H13C 109.5
Si1 C14 Lu1 133.2(2)
Si1 C14 H14A 103.9
Lu1 C14 H14A 103.9
Si1 C14 H14B 103.9
Lu1 C14 H14B 103.9
H14A C14 H14B 105.4
Si1 C15 H15A 109.5
Si1 C15 H15B 109.5
H15A C15 H15B 109.5
Si1 C15 H15C 109.5
H15A C15 H15C 109.5
H15B C15 H15C 109.5
Si1 C16 H16A 109.5
Si1 C16 H16B 109.5
H16A C16 H16B 109.5
Si1 C16 H16C 109.5
H16A C16 H16C 109.5
H16B C16 H16C 109.5
Si1 C17 H17A 109.5
Si1 C17 H17B 109.5
H17A C17 H17B 109.5
Si1 C17 H17C 109.5
H17A C17 H17C 109.5
H17B C17 H17C 109.5
Si2 C18 Lu1 130.9(2)
Si2 C18 H18A 104.5
Lu1 C18 H18A 104.5
Si2 C18 H18B 104.5
Lu1 C18 H18B 104.5
H18A C18 H18B 105.7
Si2 C19 H19A 109.5
Si2 C19 H19B 109.5
H19A C19 H19B 109.5
Si2 C19 H19C 109.5
H19A C19 H19C 109.5
H19B C19 H19C 109.5
Si2 C20 H20A 109.5
Si2 C20 H20B 109.5
H20A C20 H20B 109.5
Si2 C20 H20C 109.5
H20A C20 H20C 109.5
H20B C20 H20C 109.5
Si2 C21 H21A 109.5
Si2 C21 H21B 109.5
H21A C21 H21B 109.5
Si2 C21 H21C 109.5
H21A C21 H21C 109.5
H21B C21 H21C 109.5

loop_
_geom_bond_atom_site_label_1
_geom_bond_atom_site_label_2
_geom_bond_distance
Lu1 C18 2.335(4)
Lu1 N2 2.336(3)
Lu1 C14 2.345(5)
Lu1 B1 2.684(4)
Lu1 C5 2.687(4)
Lu1 C1 2.697(4)
Lu1 C3 2.727(4)
Lu1 C2 2.740(4)
Lu1 C4 2.741(4)
Si1 C14 1.851(5)
Si1 C16 1.881(5)
Si1 C15 1.882(4)
Si1 C17 1.884(5)
Si2 C18 1.845(4)
Si2 C21 1.869(5)
Si2 C19 1.877(5)
Si2 C20 1.877(5)
N1 C6 1.342(5)
N1 C8 1.476(5)
N1 B1 1.523(6)
N2 C6 1.320(5)
N2 C11 1.489(5)
B1 C1 1.493(6)
B1 C5 1.505(6)
C1 C2 1.386(6)
C1 H1 1.0000
C2 C3 1.403(7)
C2 H2 1.0000
C3 C4 1.416(7)
C3 H3 1.0000
C4 C5 1.386(6)
C4 H4 1.0000
C5 H5 1.0000
C6 C7 1.518(6)
C7 H7A 0.9800
C7 H7B 0.9800
C7 H7C 0.9800
C8 C10 1.517(6)
C8 C9 1.530(6)
C8 H8 1.0000
C9 H9A 0.9800
C9 H9B 0.9800
C9 H9C 0.9800
C10 H10A 0.9800
C10 H10B 0.9800
C10 H10C 0.9800
C11 C13 1.514(6)
C11 C12 1.523(6)
C11 H11 1.0000
C12 H12A 0.9800
C12 H12B 0.9800
C12 H12C 0.9800
C13 H13A 0.9800
C13 H13B 0.9800
C13 H13C 0.9800
C14 H14A 0.9900
C14 H14B 0.9900
C15 H15A 0.9800
C15 H15B 0.9800
C15 H15C 0.9800
C16 H16A 0.9800
C16 H16B 0.9800
C16 H16C 0.9800
C17 H17A 0.9800
C17 H17B 0.9800
C17 H17C 0.9800
C18 H18A 0.9900
C18 H18B 0.9900
C19 H19A 0.9800
C19 H19B 0.9800
C19 H19C 0.9800
C20 H20A 0.9800
C20 H20B 0.9800
C20 H20C 0.9800
C21 H21A 0.9800
C21 H21B 0.9800
C21 H21C 0.9800
